data_7221144
loop_
_publ_author_name
'Naicker, Dunesha'
'Friedrich, Holger B.'
'Omondi, Bernard'

_publ_section_title
;
 Cobalt &#x201C;PNP&#x201D; aminodiphosphine complexes as catalysts in the
 oxidation of n-octane.
;
_journal_name_full 'RSC Adv.'
_journal_paper_doi 10.1039/C5RA07365K
_journal_year 2015
_chemical_formula_moiety 'C34 H39 Cl2 Co N P2'
_chemical_formula_sum 'C34 H39 Cl2 Co N P2'
_chemical_formula_weight 653.43
_chemical_name_systematic
;
 ?
;
_space_group_IT_number 14
_symmetry_cell_setting monoclinic
_symmetry_space_group_name_Hall '-P 2ybc'
_symmetry_space_group_name_H-M 'P 1 21/c 1'
_atom_sites_solution_hydrogens geom
_atom_sites_solution_primary direct
_atom_sites_solution_secondary difmap
_audit_conform_dict_location ftp://ftp.iucr.org/pub/cif_core.dic
_audit_conform_dict_name cif_core.dic
_audit_conform_dict_version 2.4
_audit_creation_date 2013-05-27T17:41:28-00:00
_audit_creation_method 'WinGX routine CIF_UPDATE'
_audit_update_record
;
2014-10-08 deposited with the CCDC.
2015-07-08 downloaded from the CCDC.
;
_cell_angle_alpha 90
_cell_angle_beta 104.044(9)
_cell_angle_gamma 90
_cell_formula_units_Z 4
_cell_length_a 9.7475(16)
_cell_length_b 11.1289(18)
_cell_length_c 30.195(5)
_cell_measurement_reflns_used 28020
_cell_measurement_temperature 173(2)
_cell_measurement_theta_max 25
_cell_measurement_theta_min 1.96
_cell_volume 3177.6(9)
_computing_cell_refinement 'SAINT-plus (Bruker, 2008)'
_computing_data_collection 'APEX2 (Bruker, 2008)'
_computing_data_reduction 'SAINT-Plus and XPREP (Bruker, 2008)'
_computing_molecular_graphics 'ORTEP3 (Farrugia, 2012)'
_computing_publication_material 'WinGX (Farrugia, 2012)'
_computing_structure_refinement 'SHELXL-97 (Sheldrick, 2008)'
_computing_structure_solution 'SHELXS-97 (Sheldrick, 2008)'
_diffrn_ambient_temperature 173(2)
_diffrn_measured_fraction_theta_full 0.991
_diffrn_measured_fraction_theta_max 0.991
_diffrn_measurement_device_type 'Bruker Smart ApexII CCD'
_diffrn_measurement_method '\f and \w scans'
_diffrn_radiation_monochromator graphite
_diffrn_radiation_type MoK\a
_diffrn_radiation_wavelength 0.71073
_diffrn_reflns_av_R_equivalents 0.1299
_diffrn_reflns_av_unetI/netI 0.1067
_diffrn_reflns_limit_h_max 11
_diffrn_reflns_limit_h_min -11
_diffrn_reflns_limit_k_max 13
_diffrn_reflns_limit_k_min -13
_diffrn_reflns_limit_l_max 35
_diffrn_reflns_limit_l_min -30
_diffrn_reflns_number 28020
_diffrn_reflns_theta_full 25
_diffrn_reflns_theta_max 25
_diffrn_reflns_theta_min 1.96
_diffrn_standards_decay_% 0
_diffrn_standards_interval_count 0
_diffrn_standards_interval_time 0
_diffrn_standards_number 0
_exptl_absorpt_coefficient_mu 0.833
_exptl_absorpt_correction_T_max 0.9139
_exptl_absorpt_correction_T_min 0.8577
_exptl_absorpt_correction_type multi-scan
_exptl_absorpt_process_details 'SADABS (Bruker, 2008)'
_exptl_crystal_colour blue
_exptl_crystal_density_diffrn 1.366
_exptl_crystal_density_method 'not measured'
_exptl_crystal_description block
_exptl_crystal_F_000 1364
_exptl_crystal_size_max 0.19
_exptl_crystal_size_mid 0.11
_exptl_crystal_size_min 0.11
_refine_diff_density_max 1.035
_refine_diff_density_min -0.804
_refine_diff_density_rms 0.153
_refine_ls_extinction_method none
_refine_ls_goodness_of_fit_ref 1.17
_refine_ls_hydrogen_treatment constr
_refine_ls_matrix_type full
_refine_ls_number_parameters 361
_refine_ls_number_reflns 5547
_refine_ls_number_restraints 0
_refine_ls_restrained_S_all 1.17
_refine_ls_R_factor_all 0.1375
_refine_ls_R_factor_gt 0.1014
_refine_ls_shift/su_max 0
_refine_ls_shift/su_mean 0
_refine_ls_structure_factor_coef Fsqd
_refine_ls_weighting_details 'calc w=1/[\s^2^(Fo^2^)+(0.0000P)^2^+70.8402P] where P=(Fo^2^+2Fc^2^)/3'
_refine_ls_weighting_scheme calc
_refine_ls_wR_factor_gt 0.2331
_refine_ls_wR_factor_ref 0.2449
_reflns_number_gt 4200
_reflns_number_total 5547
_reflns_threshold_expression >2sigma(I)
_cod_data_source_file c5ra07365k1.cif
_cod_data_source_block Compound_2a
_cod_original_sg_symbol_H-M P21/c
_cod_database_code 7221144

loop_
_symmetry_equiv_pos_as_xyz
'x, y, z'
'-x, y+1/2, -z+1/2'
'-x, -y, -z'
'x, -y-1/2, z-1/2'

loop_
_atom_site_label
_atom_site_type_symbol
_atom_site_fract_x
_atom_site_fract_y
_atom_site_fract_z
_atom_site_U_iso_or_equiv
_atom_site_adp_type
_atom_site_occupancy
_atom_site_symmetry_multiplicity
_atom_site_calc_flag
_atom_site_refinement_flags
C1 C -0.2587(9) 0.6242(8) -0.0794(3) 0.0122(18) Uani 1 1 d .
C2 C -0.3560(10) 0.6057(8) -0.1212(3) 0.0162(19) Uani 1 1 d .
H2 H -0.3956 0.6727 -0.1394 0.019 Uiso 1 1 calc R
C3 C -0.3951(11) 0.4903(9) -0.1363(3) 0.023(2) Uani 1 1 d .
H3 H -0.4615 0.4789 -0.1647 0.028 Uiso 1 1 calc R
C4 C -0.3386(10) 0.3914(9) -0.1105(3) 0.021(2) Uani 1 1 d .
H4 H -0.3653 0.3123 -0.121 0.025 Uiso 1 1 calc R
C5 C -0.2428(10) 0.4099(9) -0.0692(3) 0.021(2) Uani 1 1 d .
H5 H -0.2022 0.3424 -0.0515 0.026 Uiso 1 1 calc R
C6 C -0.2047(9) 0.5234(8) -0.0532(3) 0.0163(19) Uani 1 1 d .
H6 H -0.1415 0.5337 -0.0241 0.02 Uiso 1 1 calc R
C7 C -0.0262(9) 0.7792(9) -0.0307(3) 0.0156(19) Uani 1 1 d .
H7A H -0.0121 0.8318 -0.0035 0.019 Uiso 1 1 calc R
H7B H 0.0044 0.6971 -0.0201 0.019 Uiso 1 1 calc R
C8 C 0.0655(9) 0.8253(8) -0.0623(3) 0.0153(19) Uani 1 1 d .
H8A H 0.0454 0.9117 -0.0686 0.018 Uiso 1 1 calc R
H8B H 0.1665 0.8176 -0.0462 0.018 Uiso 1 1 calc R
C9 C 0.0912(10) 0.6352(8) -0.0999(3) 0.0158(19) Uani 1 1 d .
H9 H 0.0559 0.6018 -0.0739 0.019 Uiso 1 1 calc R
C10 C 0.2552(10) 0.6197(9) -0.0860(3) 0.019(2) Uani 1 1 d .
H10A H 0.2959 0.6493 -0.1109 0.023 Uiso 1 1 calc R
H10B H 0.2949 0.6685 -0.0584 0.023 Uiso 1 1 calc R
C11 C 0.2959(11) 0.4902(9) -0.0763(3) 0.024(2) Uani 1 1 d .
H11A H 0.2637 0.4632 -0.0492 0.029 Uiso 1 1 calc R
H11B H 0.4002 0.483 -0.069 0.029 Uiso 1 1 calc R
C12 C 0.2316(11) 0.4086(9) -0.1167(4) 0.026(2) Uani 1 1 d .
H12A H 0.2724 0.4283 -0.1428 0.031 Uiso 1 1 calc R
H12B H 0.2538 0.3237 -0.1082 0.031 Uiso 1 1 calc R
C13 C 0.0715(10) 0.4264(9) -0.1303(4) 0.027(2) Uani 1 1 d .
H13A H 0.0314 0.3768 -0.1576 0.032 Uiso 1 1 calc R
H13B H 0.0308 0.3975 -0.1053 0.032 Uiso 1 1 calc R
C14 C 0.0279(10) 0.5561(9) -0.1408(4) 0.026(2) Uani 1 1 d .
H14A H -0.0765 0.5625 -0.1483 0.031 Uiso 1 1 calc R
H14B H 0.061 0.5838 -0.1676 0.031 Uiso 1 1 calc R
C15 C 0.1043(10) 0.8275(8) -0.1380(3) 0.017(2) Uani 1 1 d .
H15A H 0.1063 0.7745 -0.1642 0.02 Uiso 1 1 calc R
H15B H 0.2034 0.8474 -0.1226 0.02 Uiso 1 1 calc R
C16 C 0.0262(9) 0.9440(8) -0.1562(3) 0.018(2) Uani 1 1 d .
H16A H 0.0628 0.9729 -0.1822 0.022 Uiso 1 1 calc R
H16B H 0.0495 1.0057 -0.1319 0.022 Uiso 1 1 calc R
C17 C -0.2120(9) 1.0701(9) -0.2087(3) 0.020(2) Uani 1 1 d .
C18 C -0.2644(10) 1.0700(9) -0.2565(3) 0.020(2) Uani 1 1 d .
H18 H -0.2758 0.9959 -0.2726 0.025 Uiso 1 1 calc R
C19 C -0.2994(10) 1.1758(9) -0.2801(3) 0.020(2) Uani 1 1 d .
H19 H -0.3334 1.1739 -0.3124 0.023 Uiso 1 1 calc R
C20 C -0.2856(9) 1.2852(9) -0.2574(3) 0.018(2) Uani 1 1 d .
H20 H -0.3114 1.358 -0.2738 0.022 Uiso 1 1 calc R
C21 C -0.2330(10) 1.2861(9) -0.2100(3) 0.021(2) Uani 1 1 d .
H21 H -0.2201 1.3605 -0.1941 0.025 Uiso 1 1 calc R
C22 C -0.1997(10) 1.1802(9) -0.1860(3) 0.018(2) Uani 1 1 d .
H22 H -0.1679 1.1823 -0.1537 0.021 Uiso 1 1 calc R
C23 C -0.2032(10) 0.8153(8) -0.2181(3) 0.0136(18) Uani 1 1 d .
C24 C -0.1087(10) 0.7874(8) -0.2449(3) 0.018(2) Uani 1 1 d .
H24 H -0.0188 0.8254 -0.2391 0.022 Uiso 1 1 calc R
C25 C -0.1469(10) 0.7041(8) -0.2800(3) 0.022(2) Uani 1 1 d .
H25 H -0.0818 0.6837 -0.2977 0.026 Uiso 1 1 calc R
C26 C -0.2782(12) 0.6509(10) -0.2895(4) 0.030(3) Uani 1 1 d .
H26 H -0.3038 0.595 -0.3139 0.036 Uiso 1 1 calc R
C27 C -0.3735(11) 0.6787(10) -0.2634(4) 0.028(2) Uani 1 1 d .
H27 H -0.4643 0.6422 -0.2701 0.033 Uiso 1 1 calc R
C28 C -0.3356(11) 0.7601(9) -0.2275(3) 0.024(2) Uani 1 1 d .
H28 H -0.4 0.7781 -0.2093 0.028 Uiso 1 1 calc R
C29 C -0.3072(9) 0.8007(8) -0.0152(3) 0.0136(19) Uani 1 1 d .
C30 C -0.4226(10) 0.7308(9) -0.0118(3) 0.0168(19) Uani 1 1 d .
H30 H -0.4498 0.6639 -0.0315 0.02 Uiso 1 1 calc R
C31 C -0.4967(10) 0.7584(9) 0.0199(3) 0.022(2) Uani 1 1 d .
H31 H -0.5752 0.71 0.0219 0.026 Uiso 1 1 calc R
C32 C -0.4598(11) 0.8559(9) 0.0493(3) 0.023(2) Uani 1 1 d .
H32 H -0.512 0.8733 0.0713 0.028 Uiso 1 1 calc R
C33 C -0.3477(11) 0.9260(10) 0.0462(4) 0.029(2) Uani 1 1 d .
H33 H -0.3223 0.993 0.066 0.035 Uiso 1 1 calc R
C34 C -0.2708(11) 0.9003(9) 0.0143(3) 0.023(2) Uani 1 1 d .
H34 H -0.1932 0.9499 0.0124 0.028 Uiso 1 1 calc R
Cl1 Cl -0.5129(2) 0.9206(2) -0.13978(8) 0.0215(5) Uani 1 1 d .
Cl2 Cl -0.1799(2) 1.0904(2) -0.07235(8) 0.0190(5) Uani 1 1 d .
Co1 Co -0.27917(12) 0.93190(11) -0.11403(4) 0.0128(3) Uani 1 1 d .
N1 N 0.0404(8) 0.7605(7) -0.1055(3) 0.0150(16) Uani 1 1 d .
P1 P -0.2151(2) 0.7770(2) -0.06019(8) 0.0130(5) Uani 1 1 d .
P2 P -0.1662(2) 0.9322(2) -0.17516(8) 0.0138(5) Uani 1 1 d .

loop_
_atom_site_aniso_label
_atom_site_aniso_U_11
_atom_site_aniso_U_22
_atom_site_aniso_U_33
_atom_site_aniso_U_23
_atom_site_aniso_U_13
_atom_site_aniso_U_12
C1 0.009(4) 0.013(5) 0.016(5) -0.003(4) 0.006(3) -0.003(3)
C2 0.022(5) 0.010(4) 0.017(5) 0.006(4) 0.005(4) 0.000(4)
C3 0.026(5) 0.020(5) 0.020(5) -0.010(4) -0.002(4) -0.005(4)
C4 0.025(5) 0.012(5) 0.027(5) -0.004(4) 0.009(4) -0.001(4)
C5 0.019(5) 0.016(5) 0.031(6) 0.011(4) 0.008(4) 0.004(4)
C6 0.010(4) 0.018(5) 0.022(5) 0.003(4) 0.007(4) -0.001(4)
C7 0.013(5) 0.016(5) 0.017(5) -0.003(4) 0.003(4) 0.000(4)
C8 0.011(4) 0.015(5) 0.021(5) -0.003(4) 0.007(4) -0.003(4)
C9 0.015(5) 0.008(4) 0.024(5) 0.002(4) 0.004(4) 0.003(4)
C10 0.015(5) 0.021(5) 0.019(5) -0.001(4) 0.001(4) -0.001(4)
C11 0.021(5) 0.024(5) 0.025(5) 0.003(4) 0.003(4) 0.012(4)
C12 0.025(5) 0.017(5) 0.036(6) -0.004(5) 0.009(4) 0.006(4)
C13 0.021(5) 0.021(5) 0.039(6) -0.008(5) 0.009(5) -0.002(4)
C14 0.014(5) 0.024(5) 0.038(6) -0.010(5) 0.000(4) 0.003(4)
C15 0.015(5) 0.016(5) 0.022(5) 0.001(4) 0.007(4) -0.001(4)
C16 0.007(4) 0.014(5) 0.029(5) 0.001(4) -0.004(4) -0.001(4)
C17 0.008(4) 0.025(5) 0.028(5) 0.007(4) 0.006(4) 0.010(4)
C18 0.018(5) 0.022(5) 0.021(5) 0.002(4) 0.006(4) 0.001(4)
C19 0.019(5) 0.030(6) 0.011(5) 0.000(4) 0.005(4) 0.001(4)
C20 0.011(4) 0.016(5) 0.027(5) 0.012(4) 0.005(4) 0.004(4)
C21 0.023(5) 0.015(5) 0.028(6) 0.001(4) 0.011(4) 0.000(4)
C22 0.013(5) 0.022(5) 0.016(5) -0.004(4) 0.000(4) -0.002(4)
C23 0.020(5) 0.009(4) 0.012(4) -0.003(4) 0.003(4) -0.003(4)
C24 0.019(5) 0.012(5) 0.023(5) 0.003(4) 0.005(4) 0.002(4)
C25 0.022(5) 0.015(5) 0.034(6) -0.005(4) 0.017(4) 0.005(4)
C26 0.044(7) 0.018(5) 0.031(6) -0.007(5) 0.014(5) -0.005(5)
C27 0.023(5) 0.029(6) 0.031(6) -0.011(5) 0.007(5) -0.015(5)
C28 0.026(5) 0.023(5) 0.026(5) -0.003(4) 0.013(4) -0.005(4)
C29 0.012(4) 0.012(5) 0.017(5) 0.003(4) 0.005(4) 0.006(3)
C30 0.018(5) 0.017(5) 0.013(5) -0.001(4) -0.001(4) 0.000(4)
C31 0.016(5) 0.030(6) 0.019(5) 0.002(4) 0.007(4) -0.001(4)
C32 0.025(5) 0.026(6) 0.022(5) 0.000(4) 0.011(4) 0.004(4)
C33 0.034(6) 0.026(6) 0.034(6) -0.014(5) 0.018(5) -0.003(5)
C34 0.032(6) 0.016(5) 0.029(6) -0.006(4) 0.019(5) -0.006(4)
Cl1 0.0141(11) 0.0245(13) 0.0242(12) -0.0039(10) 0.0012(9) 0.0011(10)
Cl2 0.0233(12) 0.0123(11) 0.0213(12) -0.0029(9) 0.0050(9) -0.0021(9)
Co1 0.0125(6) 0.0103(6) 0.0154(6) -0.0008(5) 0.0032(5) -0.0002(5)
N1 0.010(4) 0.013(4) 0.021(4) -0.002(3) 0.003(3) -0.001(3)
P1 0.0131(11) 0.0113(11) 0.0149(12) -0.0008(9) 0.0041(9) 0.0003(9)
P2 0.0126(11) 0.0121(11) 0.0163(12) 0.0004(10) 0.0029(9) -0.0001(9)

loop_
_atom_type_symbol
_atom_type_description
_atom_type_scat_dispersion_real
_atom_type_scat_dispersion_imag
_atom_type_scat_source
C C 0.0033 0.0016 'International Tables Vol C Tables 4.2.6.8 and 6.1.1.4'
H H 0 0 'International Tables Vol C Tables 4.2.6.8 and 6.1.1.4'
Cl Cl 0.1484 0.1585 'International Tables Vol C Tables 4.2.6.8 and 6.1.1.4'
Co Co 0.3494 0.9721 'International Tables Vol C Tables 4.2.6.8 and 6.1.1.4'
N N 0.0061 0.0033 'International Tables Vol C Tables 4.2.6.8 and 6.1.1.4'
P P 0.1023 0.0942 'International Tables Vol C Tables 4.2.6.8 and 6.1.1.4'

loop_
_geom_angle_atom_site_label_1
_geom_angle_atom_site_label_2
_geom_angle_atom_site_label_3
_geom_angle
C2 C1 C6 118.2(8)
C2 C1 P1 118.8(7)
C6 C1 P1 122.9(7)
C3 C2 C1 120.4(9)
C3 C2 H2 119.8
C1 C2 H2 119.8
C4 C3 C2 120.8(9)
C4 C3 H3 119.6
C2 C3 H3 119.6
C5 C4 C3 118.7(9)
C5 C4 H4 120.6
C3 C4 H4 120.6
C6 C5 C4 121.5(9)
C6 C5 H5 119.2
C4 C5 H5 119.2
C5 C6 C1 120.3(9)
C5 C6 H6 119.8
C1 C6 H6 119.8
C8 C7 P1 111.5(6)
C8 C7 H7A 109.3
P1 C7 H7A 109.3
C8 C7 H7B 109.3
P1 C7 H7B 109.3
H7A C7 H7B 108
N1 C8 C7 113.1(7)
N1 C8 H8A 109
C7 C8 H8A 109
N1 C8 H8B 109
C7 C8 H8B 109
H8A C8 H8B 107.8
N1 C9 C14 113.2(8)
N1 C9 C10 115.4(7)
C14 C9 C10 110.0(8)
N1 C9 H9 105.8
C14 C9 H9 105.8
C10 C9 H9 105.8
C11 C10 C9 111.3(8)
C11 C10 H10A 109.4
C9 C10 H10A 109.4
C11 C10 H10B 109.4
C9 C10 H10B 109.4
H10A C10 H10B 108
C10 C11 C12 112.1(8)
C10 C11 H11A 109.2
C12 C11 H11A 109.2
C10 C11 H11B 109.2
C12 C11 H11B 109.2
H11A C11 H11B 107.9
C13 C12 C11 109.5(8)
C13 C12 H12A 109.8
C11 C12 H12A 109.8
C13 C12 H12B 109.8
C11 C12 H12B 109.8
H12A C12 H12B 108.2
C14 C13 C12 113.3(8)
C14 C13 H13A 108.9
C12 C13 H13A 108.9
C14 C13 H13B 108.9
C12 C13 H13B 108.9
H13A C13 H13B 107.7
C13 C14 C9 110.2(8)
C13 C14 H14A 109.6
C9 C14 H14A 109.6
C13 C14 H14B 109.6
C9 C14 H14B 109.6
H14A C14 H14B 108.1
N1 C15 C16 114.2(8)
N1 C15 H15A 108.7
C16 C15 H15A 108.7
N1 C15 H15B 108.7
C16 C15 H15B 108.7
H15A C15 H15B 107.6
C15 C16 P2 115.7(6)
C15 C16 H16A 108.4
P2 C16 H16A 108.4
C15 C16 H16B 108.4
P2 C16 H16B 108.4
H16A C16 H16B 107.4
C22 C17 C18 118.1(9)
C22 C17 P2 118.9(7)
C18 C17 P2 123.0(8)
C19 C18 C17 120.9(9)
C19 C18 H18 119.6
C17 C18 H18 119.6
C18 C19 C20 120.8(9)
C18 C19 H19 119.6
C20 C19 H19 119.6
C19 C20 C21 118.6(9)
C19 C20 H20 120.7
C21 C20 H20 120.7
C22 C21 C20 120.8(9)
C22 C21 H21 119.6
C20 C21 H21 119.6
C21 C22 C17 120.8(9)
C21 C22 H22 119.6
C17 C22 H22 119.6
C28 C23 C24 119.4(8)
C28 C23 P2 118.4(7)
C24 C23 P2 121.9(7)
C25 C24 C23 119.8(9)
C25 C24 H24 120.1
C23 C24 H24 120.1
C26 C25 C24 120.7(9)
C26 C25 H25 119.7
C24 C25 H25 119.7
C25 C26 C27 120.1(10)
C25 C26 H26 120
C27 C26 H26 120
C26 C27 C28 119.9(10)
C26 C27 H27 120
C28 C27 H27 120
C27 C28 C23 120.1(9)
C27 C28 H28 119.9
C23 C28 H28 119.9
C30 C29 C34 118.4(8)
C30 C29 P1 121.8(7)
C34 C29 P1 119.4(7)
C31 C30 C29 120.0(9)
C31 C30 H30 120
C29 C30 H30 120
C30 C31 C32 121.6(9)
C30 C31 H31 119.2
C32 C31 H31 119.2
C33 C32 C31 119.2(9)
C33 C32 H32 120.4
C31 C32 H32 120.4
C32 C33 C34 120.5(10)
C32 C33 H33 119.8
C34 C33 H33 119.8
C33 C34 C29 120.3(9)
C33 C34 H34 119.8
C29 C34 H34 119.8
Cl1 Co1 Cl2 120.39(10)
Cl1 Co1 P1 106.15(10)
Cl2 Co1 P1 100.53(9)
Cl1 Co1 P2 110.99(10)
Cl2 Co1 P2 102.53(9)
P1 Co1 P2 116.42(9)
C8 N1 C9 112.6(7)
C8 N1 C15 109.7(7)
C9 N1 C15 111.6(7)
C1 P1 C29 104.8(4)
C1 P1 C7 107.3(4)
C29 P1 C7 104.6(4)
C1 P1 Co1 117.7(3)
C29 P1 Co1 108.3(3)
C7 P1 Co1 113.1(3)
C23 P2 C16 106.7(4)
C23 P2 C17 103.1(4)
C16 P2 C17 101.9(4)
C23 P2 Co1 120.5(3)
C16 P2 Co1 113.1(3)
C17 P2 Co1 109.6(3)

loop_
_geom_bond_atom_site_label_1
_geom_bond_atom_site_label_2
_geom_bond_distance
C1 C2 1.397(13)
C1 C6 1.400(13)
C1 P1 1.814(9)
C2 C3 1.385(13)
C2 H2 0.95
C3 C4 1.383(14)
C3 H3 0.95
C4 C5 1.379(14)
C4 H4 0.95
C5 C6 1.372(14)
C5 H5 0.95
C6 H6 0.95
C7 C8 1.545(12)
C7 P1 1.841(9)
C7 H7A 0.99
C7 H7B 0.99
C8 N1 1.460(12)
C8 H8A 0.99
C8 H8B 0.99
C9 N1 1.476(11)
C9 C14 1.520(13)
C9 C10 1.560(12)
C9 H9 1
C10 C11 1.505(14)
C10 H10A 0.99
C10 H10B 0.99
C11 C12 1.528(14)
C11 H11A 0.99
C11 H11B 0.99
C12 C13 1.527(14)
C12 H12A 0.99
C12 H12B 0.99
C13 C14 1.516(15)
C13 H13A 0.99
C13 H13B 0.99
C14 H14A 0.99
C14 H14B 0.99
C15 N1 1.483(11)
C15 C16 1.537(13)
C15 H15A 0.99
C15 H15B 0.99
C16 P2 1.828(9)
C16 H16A 0.99
C16 H16B 0.99
C17 C22 1.396(14)
C17 C18 1.408(13)
C17 P2 1.833(10)
C18 C19 1.376(14)
C18 H18 0.95
C19 C20 1.388(14)
C19 H19 0.95
C20 C21 1.400(14)
C20 H20 0.95
C21 C22 1.380(14)
C21 H21 0.95
C22 H22 0.95
C23 C28 1.394(13)
C23 C24 1.401(13)
C23 P2 1.811(9)
C24 C25 1.389(14)
C24 H24 0.95
C25 C26 1.376(15)
C25 H25 0.95
C26 C27 1.391(15)
C26 H26 0.95
C27 C28 1.393(14)
C27 H27 0.95
C28 H28 0.95
C29 C30 1.391(13)
C29 C34 1.413(13)
C29 P1 1.820(9)
C30 C31 1.367(13)
C30 H30 0.95
C31 C32 1.393(14)
C31 H31 0.95
C32 C33 1.364(15)
C32 H32 0.95
C33 C34 1.385(13)
C33 H33 0.95
C34 H34 0.95
Cl1 Co1 2.225(3)
Cl2 Co1 2.245(3)
Co1 P1 2.348(3)
Co1 P2 2.368(3)

loop_
_geom_torsion_atom_site_label_1
_geom_torsion_atom_site_label_2
_geom_torsion_atom_site_label_3
_geom_torsion_atom_site_label_4
_geom_torsion
C6 C1 C2 C3 -1.3(13)
P1 C1 C2 C3 -178.0(7)
C1 C2 C3 C4 -0.2(15)
C2 C3 C4 C5 0.3(15)
C3 C4 C5 C6 1.1(15)
C4 C5 C6 C1 -2.6(14)
C2 C1 C6 C5 2.6(13)
P1 C1 C6 C5 179.2(7)
P1 C7 C8 N1 -53.1(9)
N1 C9 C10 C11 174.1(8)
C14 C9 C10 C11 -56.4(11)
C9 C10 C11 C12 56.2(11)
C10 C11 C12 C13 -54.6(12)
C11 C12 C13 C14 55.4(12)
C12 C13 C14 C9 -57.2(12)
N1 C9 C14 C13 -173.5(8)
C10 C9 C14 C13 55.8(11)
N1 C15 C16 P2 -46.1(10)
C22 C17 C18 C19 1.4(13)
P2 C17 C18 C19 179.0(7)
C17 C18 C19 C20 -0.9(14)
C18 C19 C20 C21 1.1(13)
C19 C20 C21 C22 -2.0(14)
C20 C21 C22 C17 2.7(14)
C18 C17 C22 C21 -2.4(13)
P2 C17 C22 C21 180.0(7)
C28 C23 C24 C25 -0.9(14)
P2 C23 C24 C25 -174.6(7)
C23 C24 C25 C26 1.7(15)
C24 C25 C26 C27 -1.0(16)
C25 C26 C27 C28 -0.4(17)
C26 C27 C28 C23 1.1(16)
C24 C23 C28 C27 -0.4(15)
P2 C23 C28 C27 173.4(8)
C34 C29 C30 C31 -0.8(14)
P1 C29 C30 C31 -174.1(7)
C29 C30 C31 C32 0.1(15)
C30 C31 C32 C33 0.6(16)
C31 C32 C33 C34 -0.5(16)
C32 C33 C34 C29 -0.3(17)
C30 C29 C34 C33 0.9(15)
P1 C29 C34 C33 174.3(8)
C7 C8 N1 C9 -68.7(9)
C7 C8 N1 C15 166.3(7)
C14 C9 N1 C8 162.3(8)
C10 C9 N1 C8 -69.8(10)
C14 C9 N1 C15 -73.7(10)
C10 C9 N1 C15 54.2(10)
C16 C15 N1 C8 -71.4(10)
C16 C15 N1 C9 163.0(7)
C2 C1 P1 C29 105.2(7)
C6 C1 P1 C29 -71.3(8)
C2 C1 P1 C7 -143.9(7)
C6 C1 P1 C7 39.5(8)
C2 C1 P1 Co1 -15.1(8)
C6 C1 P1 Co1 168.3(6)
C30 C29 P1 C1 -21.2(9)
C34 C29 P1 C1 165.6(8)
C30 C29 P1 C7 -133.9(8)
C34 C29 P1 C7 52.9(8)
C30 C29 P1 Co1 105.2(7)
C34 C29 P1 Co1 -68.0(8)
C8 C7 P1 C1 98.5(7)
C8 C7 P1 C29 -150.6(6)
C8 C7 P1 Co1 -32.9(7)
Cl1 Co1 P1 C1 59.3(3)
Cl2 Co1 P1 C1 -174.6(3)
P2 Co1 P1 C1 -64.8(3)
Cl1 Co1 P1 C29 -59.2(3)
Cl2 Co1 P1 C29 66.9(3)
P2 Co1 P1 C29 176.7(3)
Cl1 Co1 P1 C7 -174.7(3)
Cl2 Co1 P1 C7 -48.6(3)
P2 Co1 P1 C7 61.2(3)
C28 C23 P2 C16 159.1(8)
C24 C23 P2 C16 -27.2(9)
C28 C23 P2 C17 -94.0(8)
C24 C23 P2 C17 79.7(8)
C28 C23 P2 Co1 28.4(9)
C24 C23 P2 Co1 -157.9(6)
C15 C16 P2 C23 -56.3(8)
C15 C16 P2 C17 -164.0(7)
C15 C16 P2 Co1 78.4(7)
C22 C17 P2 C23 178.3(7)
C18 C17 P2 C23 0.8(8)
C22 C17 P2 C16 -71.2(8)
C18 C17 P2 C16 111.3(8)
C22 C17 P2 Co1 48.8(8)
C18 C17 P2 Co1 -128.7(7)
Cl1 Co1 P2 C23 -53.2(4)
Cl2 Co1 P2 C23 177.0(4)
P1 Co1 P2 C23 68.3(4)
Cl1 Co1 P2 C16 179.0(3)
Cl2 Co1 P2 C16 49.2(3)
P1 Co1 P2 C16 -59.5(4)
Cl1 Co1 P2 C17 66.0(4)
Cl2 Co1 P2 C17 -63.8(4)
P1 Co1 P2 C17 -172.4(3)
